data_7714886
loop_
_publ_author_name
'Monini, Valeria'
'Bonechi, Marco'
'Bazzicalupi, Carla'
'Bianchi, Antonio'
'Gentilesca, Pietro'
'Giurlani, Walter'
'Innocenti, Massimo'
'Meoli, Arianna'
'Romano, Giammarco Maria'
'Savastano, Matteo'

_publ_section_title
;
 Oxygen reduction reaction (ORR) in alkaline solution catalysed by an
 atomically precise catalyst based on a Pd(II) complex supported on
 multi-walled carbon nanotubes (MWCNTs). Electrochemical and structural
 considerations.
;
_journal_issue 6
_journal_name_full 'Dalton transactions (Cambridge, England : 2003)'
_journal_page_first 2487
_journal_page_last 2500
_journal_paper_doi 10.1039/d3dt03947a
_journal_volume 53
_journal_year 2024
_chemical_formula_sum 'C24 H64.92 Cl2 Cu N14 O23.46'
_chemical_formula_weight 1059.62
_space_group_crystal_system triclinic
_space_group_IT_number 2
_space_group_name_Hall '-P 1'
_space_group_name_H-M_alt 'P -1'
_atom_sites_solution_hydrogens mixed
_atom_sites_solution_primary direct
_atom_sites_solution_secondary difmap
_audit_creation_method SHELXL-2019/3
_audit_update_record
;
2023-11-21 deposited with the CCDC.	2023-12-22 downloaded from the CCDC.
;
_cell_angle_alpha 74.443(2)
_cell_angle_beta 79.300(2)
_cell_angle_gamma 76.145(2)
_cell_formula_units_Z 2
_cell_length_a 9.5546(3)
_cell_length_b 12.9018(4)
_cell_length_c 19.4955(6)
_cell_measurement_reflns_used 9858
_cell_measurement_temperature 100(2)
_cell_measurement_theta_max 66.49
_cell_measurement_theta_min 2.37
_cell_volume 2228.81(12)
_computing_cell_refinement 'Bruker SAINT'
_computing_data_collection 'Bruker APEX2'
_computing_data_reduction 'Bruker SAINT'
_computing_molecular_graphics 'Mercury 3.10.1'
_computing_publication_material 'PARST(Nardelli, 1995)'
_computing_structure_refinement 'SHELXL-2019/2 (Sheldrick, 2019)'
_computing_structure_solution 'SHELXT 2014/5 (Sheldrick, 2014)'
_diffrn_ambient_temperature 100(2)
_diffrn_measured_fraction_theta_full 0.994
_diffrn_measured_fraction_theta_max 0.994
_diffrn_measurement_device_type 'Bruker APEX-II CCD'
_diffrn_measurement_method '\f and \w scans'
_diffrn_radiation_type CuK\a
_diffrn_radiation_wavelength 1.54178
_diffrn_reflns_av_R_equivalents 0.0703
_diffrn_reflns_av_unetI/netI 0.0414
_diffrn_reflns_Laue_measured_fraction_full 0.994
_diffrn_reflns_Laue_measured_fraction_max 0.994
_diffrn_reflns_limit_h_max 11
_diffrn_reflns_limit_h_min -11
_diffrn_reflns_limit_k_max 15
_diffrn_reflns_limit_k_min -15
_diffrn_reflns_limit_l_max 23
_diffrn_reflns_limit_l_min -23
_diffrn_reflns_number 53414
_diffrn_reflns_point_group_measured_fraction_full 0.994
_diffrn_reflns_point_group_measured_fraction_max 0.994
_diffrn_reflns_theta_full 66.603
_diffrn_reflns_theta_max 66.603
_diffrn_reflns_theta_min 2.372
_exptl_absorpt_coefficient_mu 2.665
_exptl_absorpt_correction_T_max 0.7528
_exptl_absorpt_correction_T_min 0.4865
_exptl_absorpt_correction_type multi-scan
_exptl_absorpt_process_details 'Bruker SADABS'
_exptl_crystal_colour blue
_exptl_crystal_density_diffrn 1.579
_exptl_crystal_description prismatic
_exptl_crystal_F_000 1115
_exptl_crystal_size_max 1.00
_exptl_crystal_size_mid 0.30
_exptl_crystal_size_min 0.20
_refine_diff_density_max 1.381
_refine_diff_density_min -1.039
_refine_diff_density_rms 0.114
_refine_ls_extinction_method none
_refine_ls_goodness_of_fit_ref 1.068
_refine_ls_hydrogen_treatment mixed
_refine_ls_matrix_type full
_refine_ls_number_parameters 612
_refine_ls_number_reflns 7832
_refine_ls_number_restraints 6
_refine_ls_restrained_S_all 1.091
_refine_ls_R_factor_all 0.0659
_refine_ls_R_factor_gt 0.0602
_refine_ls_shift/su_max 0.003
_refine_ls_shift/su_mean 0.000
_refine_ls_structure_factor_coef Fsqd
_refine_ls_weighting_details 'w=1/[\s^2^(Fo^2^)+(0.1104P)^2^+3.6526P] where P=(Fo^2^+2Fc^2^)/3'
_refine_ls_weighting_scheme calc
_refine_ls_wR_factor_gt 0.1727
_refine_ls_wR_factor_ref 0.1798
_reflns_Friedel_coverage 0.000
_reflns_number_gt 6959
_reflns_number_total 7832
_reflns_threshold_expression 'I > 2\s(I)'
_cod_data_source_file d3dt03947a2.cif
_cod_data_source_block shelx_CCDC4
_cod_depositor_comments 'Adding full bibliography for 7714882--7714886.cif.'
_cod_database_code 7714886
_shelx_shelxl_version_number 2019/3
_shelx_space_group_comment
;
The symmetry employed for this shelxl refinement is uniquely defined
by the following loop, which should always be used as a source of
symmetry information in preference to the above space-group names.
They are only intended as comments.
;

loop_
_space_group_symop_operation_xyz
'x, y, z'
'-x, -y, -z'

loop_
_atom_site_label
_atom_site_type_symbol
_atom_site_fract_x
_atom_site_fract_y
_atom_site_fract_z
_atom_site_U_iso_or_equiv
_atom_site_adp_type
_atom_site_occupancy
_atom_site_site_symmetry_order
_atom_site_calc_flag
_atom_site_refinement_flags_posn
_atom_site_refinement_flags_adp
_atom_site_refinement_flags_occupancy
_atom_site_disorder_assembly
_atom_site_disorder_group
Cu Cu 0.68347(5) 0.50356(4) 0.74093(2) 0.02119(17) Uani 1 1 d . . . . .
N12 N 1.1328(3) 0.8955(2) 0.33739(15) 0.0276(6) Uani 1 1 d . . . . .
OW1 O 0.8860(3) 0.4585(2) 0.78278(14) 0.0350(6) Uani 1 1 d . . . . .
Cl1 Cl 1.25172(8) 0.56756(7) 0.58567(4) 0.0276(2) Uani 1 1 d . . . . .
N7 N 0.3529(4) 0.1140(3) 1.16452(18) 0.0368(8) Uani 1 1 d . . . . .
Cl2 Cl 0.82944(9) 1.26089(7) 0.03451(5) 0.0318(2) Uani 1 1 d . . . . .
N6 N 0.6531(3) 0.0443(2) 1.03323(14) 0.0214(6) Uani 1 1 d . . . . .
O3 O 1.3043(2) 0.8953(2) 0.43323(13) 0.0314(6) Uani 1 1 d . . . . .
N5 N 0.6779(3) 0.0970(2) 0.90968(15) 0.0233(6) Uani 1 1 d . . . . .
O4 O 1.0533(3) 0.8883(2) 0.29330(13) 0.0310(5) Uani 1 1 d . . . . .
N8 N 0.2677(3) 0.2626(3) 1.03021(19) 0.0360(7) Uani 1 1 d . . . . .
H8A H 0.241088 0.302236 0.988650 0.043 Uiso 1 1 calc R U . . .
H8B H 0.211634 0.271126 1.070372 0.043 Uiso 1 1 calc R U . . .
O1 O 0.6267(3) -0.0073(2) 1.15514(13) 0.0349(6) Uani 1 1 d . . . . .
N13 N 0.8520(3) 0.8349(2) 0.39996(16) 0.0283(6) Uani 1 1 d . . . . .
H13A H 0.765692 0.821199 0.419636 0.034 Uiso 1 1 calc R U . . .
H13B H 0.879052 0.839629 0.353731 0.034 Uiso 1 1 calc R U . . .
OW11 O 1.0293(3) 0.9678(2) 0.14645(14) 0.0359(6) Uani 1 1 d . . . . .
N4 N 0.5376(3) 0.5521(2) 0.82191(15) 0.0275(6) Uani 1 1 d . . . . .
OW3 O -0.0459(3) 0.1852(2) 1.24934(14) 0.0355(6) Uani 1 1 d . . . . .
OW5 O 1.0662(3) 0.2560(2) 0.81943(15) 0.0413(7) Uani 1 1 d . . . . .
N2 N 0.7419(3) 0.4745(2) 0.64060(14) 0.0222(6) Uani 1 1 d . . . . .
O11 O 1.2619(3) 0.5876(3) 0.65335(15) 0.0459(7) Uani 1 1 d . . . . .
O12 O 1.1097(3) 0.6135(2) 0.56565(17) 0.0420(7) Uani 1 1 d . . . . .
N10 N 0.9376(3) 0.8493(2) 0.61971(15) 0.0227(6) Uani 1 1 d . . . . .
N1 N 0.6657(3) 0.6665(2) 0.69207(14) 0.0220(6) Uani 1 1 d . . . . .
N9 N 0.4730(3) 0.1807(2) 0.97004(15) 0.0223(6) Uani 1 1 d . . . . .
N11 N 1.1251(3) 0.8683(2) 0.52656(15) 0.0227(6) Uani 1 1 d . . . . .
OW8 O -0.2548(3) 0.0647(2) 1.25744(16) 0.0438(7) Uani 1 1 d . . . . .
O14 O 1.2857(3) 0.4525(2) 0.58941(18) 0.0475(7) Uani 1 1 d . . . . .
N14 N 0.8951(3) 0.8407(2) 0.51009(15) 0.0217(6) Uani 1 1 d . . . . .
N3 N 0.6043(3) 0.3617(2) 0.76978(14) 0.0228(6) Uani 1 1 d . . . . .
O13 O 1.3558(3) 0.6207(3) 0.53340(15) 0.0425(7) Uani 1 1 d . . . . .
O2 O 0.2259(3) 0.1769(3) 1.16866(17) 0.0468(7) Uani 1 1 d . . . . .
OW4 O 1.1230(4) 0.3865(3) 0.9072(2) 0.0572(9) Uani 1 1 d . . . . .
O21 O 0.8220(4) 1.1788(3) 0.10025(17) 0.0577(9) Uani 1 1 d . . . . .
O22 O 0.6883(3) 1.2979(3) 0.01208(19) 0.0539(8) Uani 1 1 d . . . . .
O23 O 0.9232(4) 1.2129(3) -0.02060(19) 0.0625(10) Uani 1 1 d . . . . .
OW6 O 1.2914(4) 0.2205(3) 0.71756(19) 0.0617(10) Uani 1 1 d . . . . .
OW7 O 1.4190(3) 0.2452(3) 0.5645(2) 0.0614(10) Uani 1 1 d . . . . .
C20 C 0.9852(3) 0.8519(2) 0.55112(17) 0.0207(6) Uani 1 1 d . . . . .
C23 C 1.0812(3) 0.8732(3) 0.40768(17) 0.0223(7) Uani 1 1 d . . . . .
C13 C 0.5987(3) 0.1094(2) 0.97168(17) 0.0197(6) Uani 1 1 d . . . . .
C22 C 1.1804(3) 0.8795(3) 0.45436(18) 0.0235(7) Uani 1 1 d . . . . .
C11 C 0.6833(4) 0.2740(3) 0.82350(18) 0.0249(7) Uani 1 1 d . . . . .
H11A H 0.670411 0.299281 0.868377 0.030 Uiso 1 1 calc R U . . .
H11B H 0.788377 0.262018 0.805337 0.030 Uiso 1 1 calc R U . . .
C18 C 0.8044(3) 0.7046(3) 0.68427(18) 0.0230(7) Uani 1 1 d . . . . .
H18A H 0.879344 0.663657 0.653529 0.028 Uiso 1 1 calc R U . . .
H18B H 0.837117 0.686299 0.732170 0.028 Uiso 1 1 calc R U . . .
C2 C 0.7285(4) 0.5834(3) 0.58749(18) 0.0259(7) Uani 1 1 d . . . . .
H2A H 0.692666 0.578520 0.544187 0.031 Uiso 1 1 calc R U . . .
H2B H 0.824947 0.603955 0.572751 0.031 Uiso 1 1 calc R U . . .
C17 C 0.3915(4) 0.1908(3) 1.03229(19) 0.0253(7) Uani 1 1 d . . . . .
C16 C 0.4347(4) 0.1231(3) 1.10042(18) 0.0254(7) Uani 1 1 d . . . . .
C5 C 0.6138(4) 0.3242(3) 0.70247(18) 0.0250(7) Uani 1 1 d . . . . .
H5A H 0.526396 0.294789 0.703755 0.030 Uiso 1 1 calc R U . . .
H5B H 0.700185 0.264607 0.699097 0.030 Uiso 1 1 calc R U . . .
C1 C 0.6232(4) 0.6703(3) 0.62130(18) 0.0254(7) Uani 1 1 d . . . . .
H1A H 0.624789 0.743849 0.589054 0.030 Uiso 1 1 calc R U . . .
H1B H 0.523260 0.656784 0.628224 0.030 Uiso 1 1 calc R U . . .
C15 C 0.5758(4) 0.0494(3) 1.10070(17) 0.0243(7) Uani 1 1 d . . . . .
C24 C 0.9409(4) 0.8485(3) 0.43984(18) 0.0232(7) Uani 1 1 d . . . . .
C4 C 0.6248(4) 0.4190(3) 0.63739(18) 0.0253(7) Uani 1 1 d . . . . .
H4A H 0.645905 0.391364 0.593094 0.030 Uiso 1 1 calc R U . . .
H4B H 0.530940 0.472234 0.635937 0.030 Uiso 1 1 calc R U . . .
C19 C 0.7944(3) 0.8278(3) 0.65191(18) 0.0235(7) Uani 1 1 d . . . . .
H19A H 0.727392 0.853252 0.614966 0.028 Uiso 1 1 calc R U . . .
H19B H 0.755203 0.868781 0.689907 0.028 Uiso 1 1 calc R U . . .
O24 O 0.8799(5) 1.3526(3) 0.0406(3) 0.0897(14) Uani 1 1 d . . . . .
OW10 O -0.5514(5) -0.0574(3) 1.29138(19) 0.0740(11) Uani 1 1 d . U . . .
C21 C 1.2207(4) 0.8700(3) 0.57740(19) 0.0285(7) Uani 1 1 d . . . . .
H21A H 1.315444 0.882445 0.551111 0.043 Uiso 1 1 calc R U . . .
H21B H 1.176515 0.929161 0.602084 0.043 Uiso 1 1 calc R U . . .
H21C H 1.233849 0.799434 0.612768 0.043 Uiso 1 1 calc R U . . .
C10 C 0.5474(4) 0.7289(3) 0.7353(2) 0.0295(8) Uani 1 1 d . . . . .
H10A H 0.490166 0.790473 0.702873 0.035 Uiso 1 1 calc R U . . .
H10B H 0.589909 0.760026 0.765937 0.035 Uiso 1 1 calc R U . . .
C7 C 0.4472(4) 0.4666(3) 0.8534(2) 0.0323(8) Uani 1 1 d . . . . .
H7A H 0.345758 0.502250 0.867318 0.039 Uiso 1 1 calc R U . . .
H7B H 0.485473 0.416888 0.897095 0.039 Uiso 1 1 calc R U . . .
C9 C 0.4487(4) 0.6541(3) 0.7820(2) 0.0313(8) Uani 1 1 d . . . . .
H9A H 0.380598 0.692439 0.816379 0.038 Uiso 1 1 calc R U . . .
H9B H 0.390947 0.635078 0.751603 0.038 Uiso 1 1 calc R U . . .
C12 C 0.6331(4) 0.1643(3) 0.84088(18) 0.0265(7) Uani 1 1 d . . . . .
H12A H 0.525957 0.177891 0.843524 0.032 Uiso 1 1 calc R U . . .
H12B H 0.676514 0.124964 0.802396 0.032 Uiso 1 1 calc R U . . .
C6 C 0.4506(4) 0.4015(3) 0.79912(19) 0.0291(7) Uani 1 1 d . . . . .
H6A H 0.403362 0.338058 0.822203 0.035 Uiso 1 1 calc R U . . .
H6B H 0.396124 0.448243 0.759514 0.035 Uiso 1 1 calc R U . . .
C14 C 0.7955(4) -0.0304(3) 1.02904(19) 0.0279(7) Uani 1 1 d . . . . .
H14A H 0.816695 -0.070033 1.077602 0.042 Uiso 1 1 calc R U . . .
H14B H 0.793982 -0.083142 1.001297 0.042 Uiso 1 1 calc R U . . .
H14C H 0.870807 0.012059 1.005443 0.042 Uiso 1 1 calc R U . . .
C3 C 0.8879(4) 0.4064(3) 0.62644(19) 0.0282(7) Uani 1 1 d . . . . .
H3A H 0.962491 0.445347 0.628962 0.042 Uiso 1 1 calc R U . . .
H3B H 0.897460 0.336477 0.662501 0.042 Uiso 1 1 calc R U . . .
H3C H 0.900396 0.392279 0.578502 0.042 Uiso 1 1 calc R U . . .
C8 C 0.6021(5) 0.5742(3) 0.8795(2) 0.0350(8) Uani 1 1 d . . . . .
H8C H 0.659669 0.505645 0.904729 0.053 Uiso 1 1 calc R U . . .
H8D H 0.664817 0.627606 0.857934 0.053 Uiso 1 1 calc R U . . .
H8E H 0.524013 0.603751 0.913657 0.053 Uiso 1 1 calc R U . . .
OW2 O 1.0869(6) 0.5755(4) 0.7860(3) 0.040(2) Uani 0.557(12) 1 d . . P . .
OW9 O -0.4441(5) 0.0204(4) 1.3758(3) 0.1017(16) Uani 1 1 d . . . . .
OW2' O 0.9949(10) 0.6061(6) 0.8316(5) 0.055(3) Uani 0.443(12) 1 d . . P . .
H1 H 0.764(5) 0.053(4) 0.910(2) 0.036(8) Uiso 1 1 d . . . . .
H2 H 1.000(5) 0.851(3) 0.651(2) 0.036(8) Uiso 1 1 d . . . . .
OW12 O 0.5721(12) 0.9326(9) 0.5083(7) 0.045(3) Uani 0.25 1 d . . P . .
OW13 O 0.9449(15) 0.5158(13) 0.9611(9) 0.047(4) Uani 0.2 1 d . . P . .

loop_
_atom_site_aniso_label
_atom_site_aniso_U_11
_atom_site_aniso_U_22
_atom_site_aniso_U_33
_atom_site_aniso_U_23
_atom_site_aniso_U_13
_atom_site_aniso_U_12
Cu 0.0291(3) 0.0172(3) 0.0165(3) -0.00401(19) -0.00298(19) -0.00302(19)
N12 0.0302(15) 0.0259(14) 0.0251(16) -0.0088(12) -0.0061(12) 0.0026(12)
OW1 0.0386(14) 0.0314(13) 0.0353(15) -0.0043(11) -0.0178(11) -0.0019(11)
Cl1 0.0258(4) 0.0310(4) 0.0262(4) -0.0115(3) -0.0070(3) 0.0022(3)
N7 0.0430(19) 0.0408(18) 0.0340(18) -0.0190(15) 0.0063(14) -0.0195(15)
Cl2 0.0276(4) 0.0296(4) 0.0402(5) -0.0130(4) 0.0003(3) -0.0077(3)
N6 0.0219(13) 0.0214(13) 0.0195(14) -0.0010(11) -0.0052(10) -0.0039(11)
O3 0.0212(12) 0.0423(14) 0.0288(13) -0.0080(11) -0.0003(10) -0.0051(10)
N5 0.0298(15) 0.0195(13) 0.0195(14) -0.0018(11) -0.0056(11) -0.0045(12)
O4 0.0335(13) 0.0337(13) 0.0244(13) -0.0096(10) -0.0072(10) 0.0019(10)
N8 0.0289(16) 0.0361(17) 0.0438(19) -0.0162(15) -0.0049(14) -0.0002(13)
O1 0.0407(14) 0.0433(15) 0.0189(13) 0.0057(11) -0.0082(11) -0.0162(12)
N13 0.0227(14) 0.0368(16) 0.0262(15) -0.0102(13) -0.0069(11) -0.0015(12)
OW11 0.0318(13) 0.0490(16) 0.0266(14) -0.0134(12) -0.0032(10) -0.0028(12)
N4 0.0357(16) 0.0238(14) 0.0221(15) -0.0089(12) 0.0034(12) -0.0058(12)
OW3 0.0363(14) 0.0440(15) 0.0314(14) -0.0186(12) -0.0063(11) -0.0055(11)
OW5 0.0385(15) 0.0370(15) 0.0362(15) 0.0017(12) -0.0061(12) 0.0048(12)
N2 0.0297(14) 0.0175(13) 0.0184(14) -0.0038(10) -0.0051(11) -0.0023(11)
O11 0.0600(19) 0.0544(18) 0.0262(15) -0.0137(13) -0.0070(13) -0.0108(15)
O12 0.0246(13) 0.0396(15) 0.0608(19) -0.0129(13) -0.0161(12) 0.0051(11)
N10 0.0228(13) 0.0212(13) 0.0238(15) -0.0085(11) -0.0017(11) -0.0012(11)
N1 0.0254(14) 0.0187(13) 0.0209(14) -0.0057(11) -0.0012(11) -0.0029(11)
N9 0.0250(14) 0.0203(13) 0.0217(14) -0.0046(11) -0.0061(11) -0.0028(11)
N11 0.0210(13) 0.0232(13) 0.0228(14) -0.0058(11) -0.0036(11) -0.0014(11)
OW8 0.0403(15) 0.0475(17) 0.0448(17) -0.0132(13) -0.0110(13) -0.0039(13)
O14 0.0488(17) 0.0314(15) 0.063(2) -0.0158(14) -0.0189(15) 0.0050(13)
N14 0.0200(13) 0.0211(13) 0.0218(14) -0.0047(11) -0.0028(11) 0.0000(10)
N3 0.0291(14) 0.0199(13) 0.0186(14) -0.0031(11) -0.0045(11) -0.0039(11)
O13 0.0374(15) 0.0573(18) 0.0323(15) -0.0094(13) 0.0009(12) -0.0139(13)
O2 0.0415(16) 0.0567(18) 0.0476(18) -0.0325(15) 0.0141(13) -0.0125(14)
OW4 0.0501(18) 0.0471(18) 0.074(2) 0.0072(16) -0.0317(17) -0.0160(15)
O21 0.065(2) 0.063(2) 0.0386(18) -0.0106(15) -0.0077(15) -0.0024(17)
O22 0.0374(16) 0.0500(18) 0.071(2) -0.0119(16) -0.0117(15) -0.0015(14)
O23 0.065(2) 0.057(2) 0.050(2) -0.0125(16) 0.0247(16) -0.0077(17)
OW6 0.057(2) 0.086(3) 0.054(2) -0.0358(19) 0.0165(16) -0.0354(19)
OW7 0.0362(16) 0.0429(17) 0.093(3) 0.0118(17) -0.0168(16) -0.0101(14)
C20 0.0229(15) 0.0140(14) 0.0226(17) -0.0030(12) -0.0043(12) 0.0010(12)
C23 0.0211(15) 0.0209(15) 0.0225(17) -0.0064(13) -0.0026(13) 0.0014(12)
C13 0.0240(15) 0.0173(14) 0.0195(16) -0.0025(12) -0.0057(12) -0.0073(12)
C22 0.0221(16) 0.0209(16) 0.0243(17) -0.0053(13) -0.0015(13) 0.0006(12)
C11 0.0341(18) 0.0195(16) 0.0206(17) -0.0014(13) -0.0072(14) -0.0055(13)
C18 0.0238(16) 0.0200(16) 0.0245(17) -0.0046(13) -0.0056(13) -0.0020(12)
C2 0.0387(19) 0.0177(15) 0.0201(17) -0.0024(13) -0.0079(14) -0.0023(14)
C17 0.0249(16) 0.0219(16) 0.0333(19) -0.0096(14) -0.0060(14) -0.0075(13)
C16 0.0293(17) 0.0267(17) 0.0248(18) -0.0121(14) 0.0014(14) -0.0112(14)
C5 0.0340(18) 0.0198(15) 0.0224(17) -0.0078(13) -0.0042(13) -0.0041(13)
C1 0.0327(18) 0.0193(16) 0.0222(17) -0.0014(13) -0.0098(14) -0.0007(13)
C15 0.0299(17) 0.0265(17) 0.0197(17) -0.0035(13) -0.0027(13) -0.0139(14)
C24 0.0248(16) 0.0180(15) 0.0253(18) -0.0067(13) -0.0076(13) 0.0037(12)
C4 0.0340(18) 0.0228(16) 0.0205(17) -0.0052(13) -0.0078(14) -0.0052(14)
C19 0.0229(16) 0.0198(16) 0.0256(17) -0.0070(13) 0.0007(13) -0.0013(12)
O24 0.091(3) 0.059(2) 0.146(4) -0.049(3) -0.028(3) -0.028(2)
OW10 0.119(3) 0.0423(17) 0.0491(19) -0.0177(14) 0.0339(18) -0.0211(18)
C21 0.0266(17) 0.0351(19) 0.0254(18) -0.0074(15) -0.0066(14) -0.0061(14)
C10 0.0331(18) 0.0227(17) 0.0305(19) -0.0101(14) 0.0049(15) -0.0038(14)
C7 0.042(2) 0.0241(17) 0.0294(19) -0.0069(15) 0.0038(15) -0.0101(15)
C9 0.0337(19) 0.0220(17) 0.036(2) -0.0106(15) 0.0030(15) -0.0043(14)
C12 0.0409(19) 0.0213(16) 0.0189(17) -0.0003(13) -0.0089(14) -0.0103(14)
C6 0.0317(18) 0.0242(17) 0.0294(19) -0.0052(14) -0.0005(14) -0.0057(14)
C14 0.0245(17) 0.0262(17) 0.0287(19) 0.0002(14) -0.0084(14) -0.0004(14)
C3 0.0316(18) 0.0248(17) 0.0250(18) -0.0076(14) 0.0008(14) -0.0009(14)
C8 0.050(2) 0.036(2) 0.0234(19) -0.0147(15) 0.0000(16) -0.0118(17)
OW2 0.036(3) 0.034(3) 0.048(4) 0.004(2) -0.015(3) -0.013(2)
OW9 0.082(3) 0.095(4) 0.136(5) -0.022(3) -0.034(3) -0.023(3)
OW2' 0.080(7) 0.042(4) 0.055(6) 0.000(3) -0.043(5) -0.018(4)
OW12 0.032(6) 0.032(6) 0.063(8) 0.005(5) -0.003(5) -0.012(4)
OW13 0.031(7) 0.049(8) 0.059(10) -0.025(7) 0.011(6) -0.005(6)

loop_
_atom_type_symbol
_atom_type_description
_atom_type_scat_dispersion_real
_atom_type_scat_dispersion_imag
_atom_type_scat_source
C C 0.0181 0.0091 'International Tables Vol C Tables 4.2.6.8 and 6.1.1.4'
H H 0.0000 0.0000 'International Tables Vol C Tables 4.2.6.8 and 6.1.1.4'
Cl Cl 0.3639 0.7018 'International Tables Vol C Tables 4.2.6.8 and 6.1.1.4'
Cu Cu -1.9646 0.5888 'International Tables Vol C Tables 4.2.6.8 and 6.1.1.4'
N N 0.0311 0.0180 'International Tables Vol C Tables 4.2.6.8 and 6.1.1.4'
O O 0.0492 0.0322 'International Tables Vol C Tables 4.2.6.8 and 6.1.1.4'

loop_
_geom_angle_atom_site_label_1
_geom_angle_atom_site_label_2
_geom_angle_atom_site_label_3
_geom_angle
_geom_angle_site_symmetry_1
_geom_angle_site_symmetry_3
_geom_angle_publ_flag
N4 Cu N2 153.52(12) . . ?
N4 Cu N1 86.57(11) . . ?
N2 Cu N1 86.79(11) . . ?
N4 Cu N3 86.59(11) . . ?
N2 Cu N3 86.94(11) . . ?
N1 Cu N3 151.11(11) . . ?
N4 Cu OW1 103.94(12) . . ?
N2 Cu OW1 102.55(11) . . ?
N1 Cu OW1 104.48(11) . . ?
N3 Cu OW1 104.41(10) . . ?
O4 N12 C23 117.5(3) . . ?
O12 Cl1 O14 110.02(18) . . ?
O12 Cl1 O11 110.61(18) . . ?
O14 Cl1 O11 110.31(19) . . ?
O12 Cl1 O13 109.23(18) . . ?
O14 Cl1 O13 109.86(19) . . ?
O11 Cl1 O13 106.75(18) . . ?
O2 N7 C16 118.1(3) . . ?
O24 Cl2 O22 108.9(2) . . ?
O24 Cl2 O21 112.9(3) . . ?
O22 Cl2 O21 108.9(2) . . ?
O24 Cl2 O23 109.5(3) . . ?
O22 Cl2 O23 107.0(2) . . ?
O21 Cl2 O23 109.3(2) . . ?
C13 N6 C15 120.9(3) . . ?
C13 N6 C14 120.5(3) . . ?
C15 N6 C14 118.6(3) . . ?
C13 N5 C12 121.4(3) . . ?
C9 N4 C7 110.2(3) . . ?
C9 N4 C8 111.5(3) . . ?
C7 N4 C8 110.2(3) . . ?
C9 N4 Cu 101.3(2) . . ?
C7 N4 Cu 108.2(2) . . ?
C8 N4 Cu 115.1(2) . . ?
C3 N2 C4 111.6(3) . . ?
C3 N2 C2 109.8(3) . . ?
C4 N2 C2 110.0(3) . . ?
C3 N2 Cu 116.7(2) . . ?
C4 N2 Cu 100.50(19) . . ?
C2 N2 Cu 107.76(19) . . ?
C20 N10 C19 121.8(3) . . ?
C10 N1 C18 110.9(3) . . ?
C10 N1 C1 111.6(3) . . ?
C18 N1 C1 112.4(3) . . ?
C10 N1 Cu 107.7(2) . . ?
C18 N1 Cu 112.42(19) . . ?
C1 N1 Cu 101.41(18) . . ?
C13 N9 C17 118.3(3) . . ?
C20 N11 C22 121.0(3) . . ?
C20 N11 C21 120.2(3) . . ?
C22 N11 C21 118.8(3) . . ?
C20 N14 C24 118.4(3) . . ?
C11 N3 C6 112.2(3) . . ?
C11 N3 C5 110.5(2) . . ?
C6 N3 C5 112.0(3) . . ?
C11 N3 Cu 113.5(2) . . ?
C6 N3 Cu 101.43(19) . . ?
C5 N3 Cu 106.91(19) . . ?
N10 C20 N14 118.4(3) . . ?
N10 C20 N11 117.3(3) . . ?
N14 C20 N11 124.3(3) . . ?
N12 C23 C24 127.5(3) . . ?
N12 C23 C22 114.0(3) . . ?
C24 C23 C22 118.5(3) . . ?
N9 C13 N5 118.3(3) . . ?
N9 C13 N6 124.9(3) . . ?
N5 C13 N6 116.7(3) . . ?
O3 C22 N11 120.2(3) . . ?
O3 C22 C23 124.1(3) . . ?
N11 C22 C23 115.7(3) . . ?
N3 C11 C12 113.9(3) . . ?
N1 C18 C19 114.4(3) . . ?
N2 C2 C1 109.6(3) . . ?
N8 C17 N9 117.9(3) . . ?
N8 C17 C16 120.4(3) . . ?
N9 C17 C16 121.6(3) . . ?
N7 C16 C17 126.7(3) . . ?
N7 C16 C15 114.4(3) . . ?
C17 C16 C15 118.7(3) . . ?
N3 C5 C4 110.2(3) . . ?
N1 C1 C2 109.7(3) . . ?
O1 C15 N6 120.2(3) . . ?
O1 C15 C16 124.4(3) . . ?
N6 C15 C16 115.4(3) . . ?
N13 C24 N14 117.9(3) . . ?
N13 C24 C23 120.3(3) . . ?
N14 C24 C23 121.8(3) . . ?
N2 C4 C5 110.2(3) . . ?
N10 C19 C18 109.8(3) . . ?
N1 C10 C9 110.1(3) . . ?
N4 C7 C6 109.7(3) . . ?
N4 C9 C10 109.8(3) . . ?
N5 C12 C11 109.5(3) . . ?
N3 C6 C7 109.9(3) . . ?

loop_
_geom_bond_atom_site_label_1
_geom_bond_atom_site_label_2
_geom_bond_distance
_geom_bond_site_symmetry_2
_geom_bond_publ_flag
Cu N4 2.030(3) . ?
Cu N2 2.041(3) . ?
Cu N1 2.042(3) . ?
Cu N3 2.048(3) . ?
Cu OW1 2.131(3) . ?
N12 O4 1.282(4) . ?
N12 C23 1.345(4) . ?
Cl1 O12 1.425(3) . ?
Cl1 O14 1.426(3) . ?
Cl1 O11 1.436(3) . ?
Cl1 O13 1.440(3) . ?
N7 O2 1.290(5) . ?
N7 C16 1.337(5) . ?
Cl2 O24 1.420(4) . ?
Cl2 O22 1.427(3) . ?
Cl2 O21 1.429(3) . ?
Cl2 O23 1.440(3) . ?
N6 C13 1.377(4) . ?
N6 C15 1.393(4) . ?
N6 C14 1.470(4) . ?
O3 C22 1.226(4) . ?
N5 C13 1.329(4) . ?
N5 C12 1.465(4) . ?
N8 C17 1.316(5) . ?
O1 C15 1.226(4) . ?
N13 C24 1.322(4) . ?
N4 C9 1.490(5) . ?
N4 C7 1.494(4) . ?
N4 C8 1.495(5) . ?
N2 C3 1.482(4) . ?
N2 C4 1.484(4) . ?
N2 C2 1.498(4) . ?
N10 C20 1.324(4) . ?
N10 C19 1.453(4) . ?
N1 C10 1.487(4) . ?
N1 C18 1.489(4) . ?
N1 C1 1.494(4) . ?
N9 C13 1.326(4) . ?
N9 C17 1.335(4) . ?
N11 C20 1.379(4) . ?
N11 C22 1.390(4) . ?
N11 C21 1.475(4) . ?
N14 C20 1.335(4) . ?
N14 C24 1.342(4) . ?
N3 C11 1.482(4) . ?
N3 C6 1.494(4) . ?
N3 C5 1.497(4) . ?
C23 C24 1.440(5) . ?
C23 C22 1.459(5) . ?
C11 C12 1.536(4) . ?
C18 C19 1.532(4) . ?
C2 C1 1.520(5) . ?
C17 C16 1.451(5) . ?
C16 C15 1.452(5) . ?
C5 C4 1.516(5) . ?
C10 C9 1.514(5) . ?
C7 C6 1.510(5) . ?
OW2 OW2' 1.204(10) . ?
